data_7004761
loop_
_publ_author_name
'Willner, Alexander'
'Hepp, Alexander'
'Mitzel, Norbert W.'

_publ_section_title
;
 Organo-aluminium and -gallium complexes with \w-NH-functional alkoxide
 ligands
;
_journal_issue 47
_journal_name_full 'Dalton Transactions'
_journal_page_first 6832
_journal_page_last 6842
_journal_paper_doi 10.1039/b811792f
_journal_year 2008
_chemical_formula_sum 'C12 H32 Al2 N2 O2'
_chemical_formula_weight 290.36
_chemical_name_common
;Bis-(mu2-O-(2-methylamino-1-propanolato-O,N-))
tetramethyldialuminium
;
_chemical_name_systematic
;
Bis-{mu2-O-[2-methylamino-1-propanolato-O,N-]}
tetramethyldialuminium
;
_space_group_IT_number 14
_symmetry_cell_setting monoclinic
_symmetry_space_group_name_Hall '-P 2ybc'
_symmetry_space_group_name_H-M 'P 1 21/c 1'
_atom_sites_solution_hydrogens geom
_atom_sites_solution_primary direct
_atom_sites_solution_secondary difmap
_audit_creation_method SHELXL-97
_cell_angle_alpha 90.00
_cell_angle_beta 91.544(3)
_cell_angle_gamma 90.00
_cell_formula_units_Z 2
_cell_length_a 6.6720(3)
_cell_length_b 12.1738(5)
_cell_length_c 10.6722(4)
_cell_measurement_reflns_used 1705
_cell_measurement_temperature 120(2)
_cell_measurement_theta_max 69.64
_cell_measurement_theta_min 5.51
_cell_volume 866.52(6)
_computing_cell_refinement 'SAINT (Bruker AXS, 2000)'
_computing_data_collection 'SMART (Bruker AXS, 2000)'
_computing_data_reduction 'SAINT and SADABS (Bruker AXS, 2000)'
_computing_molecular_graphics
;
ORTEP3, L.J. Farrugia, J. Appl. Cryst. (1997) 30, 565
;
_computing_publication_material 'Bruker SHELXTL'
_computing_structure_refinement 'SHELXL-97 (Sheldrick, 1997)'
_computing_structure_solution 'SHELXS-97 (Sheldrick, 1990)'
_diffrn_ambient_temperature 120(2)
_diffrn_detector_area_resol_mean 80
_diffrn_measured_fraction_theta_full 0.918
_diffrn_measured_fraction_theta_max 0.918
_diffrn_measurement_device_type 'CCD area detector'
_diffrn_measurement_method 'phi and omega scans'
_diffrn_radiation_monochromator 'goebel mirror'
_diffrn_radiation_source 'rotating anode'
_diffrn_radiation_type CuK\a
_diffrn_radiation_wavelength 1.54184
_diffrn_reflns_av_R_equivalents 0.0580
_diffrn_reflns_av_sigmaI/netI 0.0493
_diffrn_reflns_limit_h_max 7
_diffrn_reflns_limit_h_min -7
_diffrn_reflns_limit_k_max 12
_diffrn_reflns_limit_k_min -14
_diffrn_reflns_limit_l_max 12
_diffrn_reflns_limit_l_min -12
_diffrn_reflns_number 4601
_diffrn_reflns_theta_full 69.97
_diffrn_reflns_theta_max 69.97
_diffrn_reflns_theta_min 5.51
_exptl_absorpt_coefficient_mu 1.499
_exptl_absorpt_correction_type multi-scan
_exptl_absorpt_process_details
;
Corrections were done with the SADABS program, utilizing the none merged
raw data obtained from the integration process. Integration and final cell
refinement were done with SAINT.
;
_exptl_crystal_colour colourless
_exptl_crystal_density_diffrn 1.113
_exptl_crystal_density_method 'not measured'
_exptl_crystal_description Plate
_exptl_crystal_F_000 320
_exptl_crystal_size_max 0.27
_exptl_crystal_size_mid 0.27
_exptl_crystal_size_min 0.1
_refine_diff_density_max 0.560
_refine_diff_density_min -0.284
_refine_diff_density_rms 0.085
_refine_ls_extinction_method none
_refine_ls_goodness_of_fit_ref 0.979
_refine_ls_hydrogen_treatment mixed
_refine_ls_matrix_type full
_refine_ls_number_parameters 95
_refine_ls_number_reflns 1506
_refine_ls_number_restraints 0
_refine_ls_restrained_S_all 0.979
_refine_ls_R_factor_all 0.0779
_refine_ls_R_factor_gt 0.0644
_refine_ls_shift/su_max 0.006
_refine_ls_shift/su_mean 0.000
_refine_ls_structure_factor_coef Fsqd
_refine_ls_weighting_details 'calc w=1/[\s^2^(Fo^2^)+(0.1251P)^2^+0.0000P] where P=(Fo^2^+2Fc^2^)/3'
_refine_ls_weighting_scheme calc
_refine_ls_wR_factor_gt 0.1645
_refine_ls_wR_factor_ref 0.1731
_reflns_number_gt 1123
_reflns_number_total 1506
_reflns_threshold_expression >2sigma(I)
_cod_data_source_file b811792f.txt
_cod_data_source_block 3a
_cod_depositor_comments
;
The following automatic conversions were performed:
'_symmetry_cell_setting' value 'Monoclinic' changed to 'monoclinic'
according to '/home/saulius/struct/CIF-dictionaries/cif_core.dic'
dictionary named 'cif_core.dic' version 2.4.1 from 2010-06-29.

Automatic conversion script
Id: cif_fix_enum 1527 2010-12-29 10:47:43Z saulius 
;
_cod_original_sg_symbol_H-M P2(1)/c
_cod_database_code 7004761

loop_
_symmetry_equiv_pos_as_xyz
'x, y, z'
'-x, y+1/2, -z+1/2'
'-x, -y, -z'
'x, -y-1/2, z-1/2'

loop_
_atom_site_label
_atom_site_type_symbol
_atom_site_fract_x
_atom_site_fract_y
_atom_site_fract_z
_atom_site_U_iso_or_equiv
_atom_site_adp_type
_atom_site_occupancy
_atom_site_symmetry_multiplicity
_atom_site_calc_flag
_atom_site_refinement_flags
_atom_site_disorder_assembly
_atom_site_disorder_group
Al1 Al 0.54772(12) 0.94807(7) 0.12428(7) 0.0290(3) Uani 1 1 d . . .
O1 O 0.6094(3) 1.06990(15) 0.03292(18) 0.0314(5) Uani 1 1 d . . .
N1 N 0.7700(4) 0.9993(2) 0.2653(2) 0.0412(7) Uani 1 1 d . . .
C1 C 0.6939(6) 1.1733(3) 0.0643(4) 0.0565(10) Uani 1 1 d . . .
H1A H 0.588 1.2206 0.0976 0.068 Uiso 1 1 calc R . .
H1B H 0.7418 1.2080 -0.013 0.068 Uiso 1 1 calc R . .
C2 C 0.8633(6) 1.1677(3) 0.1579(4) 0.0572(11) Uani 1 1 d . . .
H2A H 0.9111 1.241 0.1736 0.069 Uiso 1 1 calc R . .
H2B H 0.971 1.1271 0.1221 0.069 Uiso 1 1 calc R . .
C3 C 0.8135(5) 1.1160(3) 0.2806(3) 0.0508(10) Uani 1 1 d . . .
H3A H 0.924 1.1251 0.3387 0.061 Uiso 1 1 calc R . .
H3B H 0.700 1.1522 0.3143 0.061 Uiso 1 1 calc R . .
C4 C 0.7413(6) 0.9447(4) 0.3881(3) 0.0695(14) Uani 1 1 d . . .
H4A H 0.858 0.947 0.4341 0.104 Uiso 1 1 calc R . .
H4B H 0.705 0.873 0.3751 0.104 Uiso 1 1 calc R . .
H4C H 0.644 0.9801 0.4302 0.104 Uiso 1 1 calc R . .
C11 C 0.7047(5) 0.8095(2) 0.1084(3) 0.0428(8) Uani 1 1 d . . .
H11A H 0.626 0.7572 0.073 0.064 Uiso 1 1 calc R . .
H11B H 0.748 0.7873 0.1848 0.064 Uiso 1 1 calc R . .
H11C H 0.811 0.8215 0.060 0.064 Uiso 1 1 calc R . .
C21 C 0.3134(5) 0.9601(3) 0.2340(3) 0.0444(8) Uani 1 1 d . . .
H21A H 0.202 0.9277 0.1947 0.067 Uiso 1 1 calc R . .
H21B H 0.287 1.0338 0.2492 0.067 Uiso 1 1 calc R . .
H21C H 0.3415 0.9245 0.3095 0.067 Uiso 1 1 calc R . .
H1 H 0.893(6) 0.971(3) 0.238(3) 0.049(11) Uiso 1 1 d . . .

loop_
_atom_site_aniso_label
_atom_site_aniso_U_11
_atom_site_aniso_U_22
_atom_site_aniso_U_33
_atom_site_aniso_U_23
_atom_site_aniso_U_13
_atom_site_aniso_U_12
Al1 0.0275(5) 0.0344(5) 0.0250(5) 0.0031(3) -0.0042(3) 0.0022(3)
O1 0.0347(12) 0.0302(11) 0.0287(10) 0.0029(8) -0.0095(8) -0.0028(8)
N1 0.0357(16) 0.0616(18) 0.0258(14) 0.0008(12) -0.0078(12) 0.0017(12)
C1 0.059(2) 0.0387(19) 0.070(3) 0.0042(17) -0.029(2) -0.0076(15)
C2 0.060(2) 0.0377(18) 0.072(3) 0.0015(17) -0.034(2) -0.0085(15)
C3 0.041(2) 0.065(2) 0.0460(19) -0.0238(17) -0.0146(16) 0.0081(16)
C4 0.053(3) 0.126(4) 0.0279(18) 0.017(2) -0.0139(17) -0.012(2)
C11 0.0371(18) 0.0453(19) 0.0459(19) 0.0052(14) -0.0037(15) 0.0045(13)
C21 0.0312(18) 0.057(2) 0.0451(19) 0.0043(15) 0.0050(14) 0.0063(13)

loop_
_atom_type_symbol
_atom_type_description
_atom_type_scat_dispersion_real
_atom_type_scat_dispersion_imag
_atom_type_scat_source
C C 0.0181 0.0091 'International Tables Vol C Tables 4.2.6.8 and 6.1.1.4'
H H 0.0000 0.0000 'International Tables Vol C Tables 4.2.6.8 and 6.1.1.4'
N N 0.0311 0.0180 'International Tables Vol C Tables 4.2.6.8 and 6.1.1.4'
O O 0.0492 0.0322 'International Tables Vol C Tables 4.2.6.8 and 6.1.1.4'
Al Al 0.2130 0.2455 'International Tables Vol C Tables 4.2.6.8 and 6.1.1.4'

loop_
_geom_angle_atom_site_label_1
_geom_angle_atom_site_label_2
_geom_angle_atom_site_label_3
_geom_angle
_geom_angle_site_symmetry_1
_geom_angle_site_symmetry_3
_geom_angle_publ_flag
O1 Al1 O1 75.97(9) . 3_675 ?
O1 Al1 C21 116.56(12) . . ?
O1 Al1 C21 95.82(12) 3_675 . ?
O1 Al1 C11 120.98(13) . . ?
O1 Al1 C11 95.88(12) 3_675 . ?
C21 Al1 C11 122.43(14) . . ?
O1 Al1 N1 88.69(10) . . ?
O1 Al1 N1 163.70(11) 3_675 . ?
C21 Al1 N1 95.97(13) . . ?
C11 Al1 N1 87.24(12) . . ?
O1 Al1 Al1 39.62(6) . 3_675 ?
O1 Al1 Al1 36.35(6) 3_675 3_675 ?
C21 Al1 Al1 109.87(10) . 3_675 ?
C11 Al1 Al1 112.45(11) . 3_675 ?
N1 Al1 Al1 128.09(9) . 3_675 ?
C1 O1 Al1 133.6(2) . . ?
C1 O1 Al1 120.01(18) . 3_675 ?
Al1 O1 Al1 104.03(9) . 3_675 ?
C3 N1 C4 111.6(3) . . ?
C3 N1 Al1 119.15(19) . . ?
C4 N1 Al1 112.3(2) . . ?
C3 N1 H1 103(2) . . ?
C4 N1 H1 104(2) . . ?
Al1 N1 H1 105(2) . . ?
O1 C1 C2 114.0(3) . . ?
O1 C1 H1A 108.7 . . ?
C2 C1 H1A 108.7 . . ?
O1 C1 H1B 108.7 . . ?
C2 C1 H1B 108.7 . . ?
H1A C1 H1B 107.6 . . ?
C1 C2 C3 115.0(3) . . ?
C1 C2 H2A 108.5 . . ?
C3 C2 H2A 108.5 . . ?
C1 C2 H2B 108.5 . . ?
C3 C2 H2B 108.5 . . ?
H2A C2 H2B 107.5 . . ?
N1 C3 C2 111.1(3) . . ?
N1 C3 H3A 109.4 . . ?
C2 C3 H3A 109.4 . . ?
N1 C3 H3B 109.4 . . ?
C2 C3 H3B 109.4 . . ?
H3A C3 H3B 108.0 . . ?
N1 C4 H4A 109.5 . . ?
N1 C4 H4B 109.5 . . ?
H4A C4 H4B 109.5 . . ?
N1 C4 H4C 109.5 . . ?
H4A C4 H4C 109.5 . . ?
H4B C4 H4C 109.5 . . ?
Al1 C11 H11A 109.5 . . ?
Al1 C11 H11B 109.5 . . ?
H11A C11 H11B 109.5 . . ?
Al1 C11 H11C 109.5 . . ?
H11A C11 H11C 109.5 . . ?
H11B C11 H11C 109.5 . . ?
Al1 C21 H21A 109.5 . . ?
Al1 C21 H21B 109.5 . . ?
H21A C21 H21B 109.5 . . ?
Al1 C21 H21C 109.5 . . ?
H21A C21 H21C 109.5 . . ?
H21B C21 H21C 109.5 . . ?

loop_
_geom_bond_atom_site_label_1
_geom_bond_atom_site_label_2
_geom_bond_distance
_geom_bond_site_symmetry_2
_geom_bond_publ_flag
Al1 O1 1.828(2) . ?
Al1 O1 1.966(2) 3_675 ?
Al1 C21 1.984(3) . ?
Al1 C11 1.995(3) . ?
Al1 N1 2.175(3) . ?
Al1 Al1 2.9916(15) 3_675 ?
O1 C1 1.416(4) . ?
O1 Al1 1.966(2) 3_675 ?
N1 C3 1.458(5) . ?
N1 C4 1.487(4) . ?
N1 H1 0.94(4) . ?
C1 C2 1.490(4) . ?
C1 H1A 0.9830 . ?
C1 H1B 0.9830 . ?
C2 C3 1.498(5) . ?
C2 H2A 0.9576 . ?
C2 H2B 0.9576 . ?
C3 H3A 0.9571 . ?
C3 H3B 0.9571 . ?
C4 H4A 0.9109 . ?
C4 H4B 0.9109 . ?
C4 H4C 0.9109 . ?
C11 H11A 0.8989 . ?
C11 H11B 0.8989 . ?
C11 H11C 0.8989 . ?
C21 H21A 0.9297 . ?
C21 H21B 0.9297 . ?
C21 H21C 0.9297 . ?

loop_
_geom_torsion_atom_site_label_1
_geom_torsion_atom_site_label_2
_geom_torsion_atom_site_label_3
_geom_torsion_atom_site_label_4
_geom_torsion
_geom_torsion_site_symmetry_1
_geom_torsion_site_symmetry_2
_geom_torsion_site_symmetry_3
_geom_torsion_site_symmetry_4
_geom_torsion_publ_flag
O1 Al1 O1 C1 161.7(3) 3_675 . . . ?
C21 Al1 O1 C1 72.2(3) . . . . ?
C11 Al1 O1 C1 -109.8(3) . . . . ?
N1 Al1 O1 C1 -23.8(3) . . . . ?
Al1 Al1 O1 C1 161.7(3) 3_675 . . . ?
O1 Al1 O1 Al1 0.0 3_675 . . 3_675 ?
C21 Al1 O1 Al1 -89.54(15) . . . 3_675 ?
C11 Al1 O1 Al1 88.46(15) . . . 3_675 ?
N1 Al1 O1 Al1 174.45(12) . . . 3_675 ?
O1 Al1 N1 C3 28.6(3) . . . . ?
O1 Al1 N1 C3 48.2(5) 3_675 . . . ?
C21 Al1 N1 C3 -88.0(3) . . . . ?
C11 Al1 N1 C3 149.7(3) . . . . ?
Al1 Al1 N1 C3 33.1(3) 3_675 . . . ?
O1 Al1 N1 C4 161.7(3) . . . . ?
O1 Al1 N1 C4 -178.7(3) 3_675 . . . ?
C21 Al1 N1 C4 45.2(3) . . . . ?
C11 Al1 N1 C4 -77.2(3) . . . . ?
Al1 Al1 N1 C4 166.2(2) 3_675 . . . ?
Al1 O1 C1 C2 41.1(5) . . . . ?
Al1 O1 C1 C2 -159.5(3) 3_675 . . . ?
O1 C1 C2 C3 -58.2(5) . . . . ?
C4 N1 C3 C2 174.0(3) . . . . ?
Al1 N1 C3 C2 -52.5(4) . . . . ?
C1 C2 C3 N1 67.2(4) . . . . ?
